data_7103317
loop_
_publ_author_name
'Aratani, Naoki'
'Osuka, Atsuhiro'

_publ_section_title
;
 A meso-meso directly linked octameric porphyrin square.
;
_journal_issue 34
_journal_name_full 'Chemical communications (Cambridge, England)'
_journal_page_first 4067
_journal_page_last 4069
_journal_paper_doi 10.1039/b807351a
_journal_year 2008
_chemical_formula_sum 'C132.5 H151.41 Cl7.59 N12 O4.7 Zn3'
_chemical_formula_weight 2452.58
_chemical_name_common 'anti-meso-meso-linked zinc(ii) porphyrin trimer'
_chemical_name_systematic
;
?
;
_space_group_IT_number 2
_symmetry_cell_setting triclinic
_symmetry_Int_Tables_number 2
_symmetry_space_group_name_Hall '-P 1'
_symmetry_space_group_name_H-M 'P -1'
_atom_sites_solution_hydrogens geom
_atom_sites_solution_primary direct
_atom_sites_solution_secondary difmap
_audit_creation_method SHELXL-97
_cell_angle_alpha 92.761(10)
_cell_angle_beta 90.922(13)
_cell_angle_gamma 105.825(10)
_cell_formula_units_Z 1
_cell_length_a 9.299(3)
_cell_length_b 14.420(4)
_cell_length_c 24.109(8)
_cell_measurement_reflns_used 24799
_cell_measurement_temperature 123(2)
_cell_measurement_theta_max 27.5
_cell_measurement_theta_min 3.0
_cell_volume 3105.2(16)
_computing_cell_refinement PROCESS-AUTO
_computing_data_collection PROCESS-AUTO
_computing_data_reduction CrystalStructure
_computing_publication_material 'CrystalStructure 3.8'
_computing_structure_refinement 'SHELXL-97 (Sheldrick, 1997)'
_computing_structure_solution SIR97
_diffrn_ambient_temperature 123(2)
_diffrn_detector_area_resol_mean 10.00
_diffrn_measured_fraction_theta_full 0.992
_diffrn_measured_fraction_theta_max 0.992
_diffrn_measurement_device_type 'Rigaku RAXIS-RAPID'
_diffrn_measurement_method \w
_diffrn_radiation_monochromator graphite
_diffrn_radiation_source 'fine-focus sealed tube'
_diffrn_radiation_type MoK\a
_diffrn_radiation_wavelength 0.71075
_diffrn_reflns_av_R_equivalents 0.0339
_diffrn_reflns_av_sigmaI/netI 0.0456
_diffrn_reflns_limit_h_max 12
_diffrn_reflns_limit_h_min -11
_diffrn_reflns_limit_k_max 18
_diffrn_reflns_limit_k_min -18
_diffrn_reflns_limit_l_max 31
_diffrn_reflns_limit_l_min -31
_diffrn_reflns_number 30819
_diffrn_reflns_theta_full 27.49
_diffrn_reflns_theta_max 27.49
_diffrn_reflns_theta_min 3.00
_exptl_absorpt_coefficient_mu 0.797
_exptl_absorpt_correction_T_max 0.8899
_exptl_absorpt_correction_T_min 0.7157
_exptl_absorpt_correction_type multi-scan
_exptl_absorpt_process_details
;
Higashi, T. (1995). Program for Absorption Correction.
Rigaku Corporation, Tokyo, Japan.
;
_exptl_crystal_colour red
_exptl_crystal_density_diffrn 1.312
_exptl_crystal_density_method 'not measured'
_exptl_crystal_description prism
_exptl_crystal_F_000 1287
_exptl_crystal_size_max 0.45
_exptl_crystal_size_mid 0.30
_exptl_crystal_size_min 0.15
_refine_diff_density_max 0.726
_refine_diff_density_min -0.582
_refine_diff_density_rms 0.080
_refine_ls_extinction_method none
_refine_ls_goodness_of_fit_ref 1.053
_refine_ls_hydrogen_treatment constr
_refine_ls_matrix_type full
_refine_ls_number_parameters 900
_refine_ls_number_reflns 14119
_refine_ls_number_restraints 215
_refine_ls_restrained_S_all 1.080
_refine_ls_R_factor_all 0.0672
_refine_ls_R_factor_gt 0.0511
_refine_ls_shift/su_max 0.001
_refine_ls_shift/su_mean 0.000
_refine_ls_structure_factor_coef Fsqd
_refine_ls_weighting_details 'calc w=1/[\s^2^(Fo^2^)+(0.0782P)^2^+2.1704P] where P=(Fo^2^+2Fc^2^)/3'
_refine_ls_weighting_scheme calc
_refine_ls_wR_factor_gt 0.1393
_refine_ls_wR_factor_ref 0.1490
_reflns_number_gt 11085
_reflns_number_total 14119
_reflns_threshold_expression >2sigma(I)
_cod_data_source_file b807351a.txt
_cod_data_source_block shelxl
_cod_original_formula_sum 'C132.50 H151.41 Cl7.59 N12 O4.70 Zn3'
_cod_database_code 7103317

loop_
_symmetry_equiv_pos_as_xyz
'x, y, z'
'-x, -y, -z'

loop_
_atom_site_label
_atom_site_type_symbol
_atom_site_fract_x
_atom_site_fract_y
_atom_site_fract_z
_atom_site_U_iso_or_equiv
_atom_site_adp_type
_atom_site_occupancy
_atom_site_symmetry_multiplicity
_atom_site_calc_flag
_atom_site_refinement_flags
_atom_site_disorder_assembly
_atom_site_disorder_group
C1 C 0.2193(3) 0.19452(17) 0.34638(10) 0.0230(5) Uani 1 1 d . . .
C2 C 0.3449(3) 0.25693(18) 0.32054(10) 0.0267(5) Uani 1 1 d . . .
H1 H 0.4177 0.3100 0.3382 0.032 Uiso 1 1 calc R . .
C3 C 0.3406(3) 0.22642(18) 0.26652(10) 0.0257(5) Uani 1 1 d . . .
H2 H 0.4094 0.2539 0.2391 0.031 Uiso 1 1 calc R . .
C4 C 0.2114(3) 0.14417(17) 0.25836(10) 0.0209(5) Uani 1 1 d . . .
C5 C 0.1681(3) 0.09059(17) 0.20766(9) 0.0195(4) Uani 1 1 d . . .
C6 C 0.0448(3) 0.00966(16) 0.19960(9) 0.0193(4) Uani 1 1 d . . .
C7 C 0.0064(3) -0.04778(17) 0.14810(10) 0.0235(5) Uani 1 1 d . . .
H3 H 0.0585 -0.0372 0.1144 0.028 Uiso 1 1 calc R . .
C8 C -0.1179(3) -0.11959(17) 0.15695(10) 0.0235(5) Uani 1 1 d . . .
H4 H -0.1703 -0.1685 0.1304 0.028 Uiso 1 1 calc R . .
C9 C -0.1562(3) -0.10826(17) 0.21396(9) 0.0205(5) Uani 1 1 d . . .
C10 C -0.2764(3) -0.17107(17) 0.23941(10) 0.0224(5) Uani 1 1 d . . .
C11 C -0.3085(3) -0.16556(18) 0.29582(10) 0.0265(5) Uani 1 1 d . . .
C12 C -0.4247(3) -0.2341(2) 0.32342(12) 0.0368(6) Uani 1 1 d . . .
H5 H -0.4937 -0.2901 0.3067 0.044 Uiso 1 1 calc R . .
C13 C -0.4163(3) -0.2033(2) 0.37747(12) 0.0380(7) Uani 1 1 d . . .
H6 H -0.4776 -0.2341 0.4061 0.046 Uiso 1 1 calc R . .
C14 C -0.2974(3) -0.1153(2) 0.38365(11) 0.0298(6) Uani 1 1 d . . .
C15 C -0.2551(3) -0.0594(2) 0.43296(10) 0.0300(6) Uani 1 1 d . . .
H7 H -0.3141 -0.0799 0.4642 0.036 Uiso 1 1 calc R . .
C16 C -0.1362(3) 0.02307(19) 0.44154(10) 0.0260(5) Uani 1 1 d . . .
C17 C -0.0955(3) 0.07665(19) 0.49392(10) 0.0271(5) Uani 1 1 d . . .
H8 H -0.1462 0.0636 0.5278 0.032 Uiso 1 1 calc R . .
C18 C 0.0292(3) 0.14951(18) 0.48591(10) 0.0250(5) Uani 1 1 d . . .
H9 H 0.0825 0.1968 0.5131 0.030 Uiso 1 1 calc R . .
C19 C 0.0649(3) 0.14120(17) 0.42826(10) 0.0226(5) Uani 1 1 d . . .
C20 C 0.1846(3) 0.20295(17) 0.40276(10) 0.0229(5) Uani 1 1 d . . .
C21 C 0.2622(3) 0.12136(16) 0.15854(9) 0.0200(4) Uani 1 1 d . . .
C22 C 0.2079(3) 0.16110(17) 0.11428(9) 0.0206(5) Uani 1 1 d . . .
H10 H 0.1108 0.1705 0.1158 0.025 Uiso 1 1 calc R . .
C23 C 0.2929(3) 0.18760(16) 0.06753(9) 0.0200(4) Uani 1 1 d . . .
C24 C 0.4339(3) 0.17194(17) 0.06629(10) 0.0216(5) Uani 1 1 d . . .
H11 H 0.4922 0.1884 0.0344 0.026 Uiso 1 1 calc R . .
C25 C 0.4930(3) 0.13261(17) 0.11065(10) 0.0218(5) Uani 1 1 d . . .
C26 C 0.4053(3) 0.10773(17) 0.15632(10) 0.0215(5) Uani 1 1 d . . .
H12 H 0.4429 0.0809 0.1867 0.026 Uiso 1 1 calc R . .
C27 C 0.2261(3) 0.22966(18) 0.01913(10) 0.0221(5) Uani 1 1 d . . .
C28 C 0.1809(3) 0.31937(19) 0.04013(11) 0.0298(6) Uani 1 1 d . . .
H13 H 0.1329 0.3436 0.0096 0.045 Uiso 1 1 calc R . .
H14 H 0.2701 0.3695 0.0539 0.045 Uiso 1 1 calc R . .
H15 H 0.1108 0.3025 0.0703 0.045 Uiso 1 1 calc R . .
C29 C 0.3365(3) 0.25859(19) -0.02756(10) 0.0272(5) Uani 1 1 d . . .
H16 H 0.3610 0.2012 -0.0435 0.041 Uiso 1 1 calc R . .
H17 H 0.4280 0.3051 -0.0126 0.041 Uiso 1 1 calc R . .
H18 H 0.2913 0.2880 -0.0565 0.041 Uiso 1 1 calc R . .
C30 C 0.0874(3) 0.1527(2) -0.00498(10) 0.0272(5) Uani 1 1 d . . .
H19 H 0.1169 0.0959 -0.0191 0.041 Uiso 1 1 calc R . .
H20 H 0.0424 0.1791 -0.0354 0.041 Uiso 1 1 calc R . .
H21 H 0.0145 0.1340 0.0242 0.041 Uiso 1 1 calc R . .
C31 C 0.6508(3) 0.11872(19) 0.10716(11) 0.0265(5) Uani 1 1 d . . .
C32 C 0.7620(3) 0.2142(2) 0.09479(15) 0.0426(7) Uani 1 1 d . . .
H22 H 0.7624 0.2625 0.1249 0.064 Uiso 1 1 calc R . .
H23 H 0.7328 0.2365 0.0597 0.064 Uiso 1 1 calc R . .
H24 H 0.8623 0.2050 0.0919 0.064 Uiso 1 1 calc R . .
C33 C 0.6535(3) 0.0443(2) 0.05974(15) 0.0427(7) Uani 1 1 d . . .
H25 H 0.7535 0.0343 0.0582 0.064 Uiso 1 1 calc R . .
H26 H 0.6287 0.0681 0.0244 0.064 Uiso 1 1 calc R . .
H27 H 0.5800 -0.0169 0.0663 0.064 Uiso 1 1 calc R . .
C34 C 0.7016(4) 0.0856(3) 0.16116(14) 0.0564(10) Uani 1 1 d . . .
H28 H 0.6962 0.1317 0.1917 0.085 Uiso 1 1 calc R . .
H29 H 0.8049 0.0819 0.1581 0.085 Uiso 1 1 calc R . .
H30 H 0.6365 0.0217 0.1685 0.085 Uiso 1 1 calc R . .
C35 C -0.3745(3) -0.25260(17) 0.20307(10) 0.0232(5) Uani 1 1 d . . .
C36 C -0.5065(3) -0.24302(18) 0.18013(10) 0.0255(5) Uani 1 1 d . . .
H31 H -0.5356 -0.1857 0.1882 0.031 Uiso 1 1 calc R . .
C37 C -0.5978(3) -0.31649(19) 0.14514(10) 0.0261(5) Uani 1 1 d . . .
C38 C -0.5516(3) -0.39933(18) 0.13446(10) 0.0264(5) Uani 1 1 d . . .
H32 H -0.6129 -0.4501 0.1110 0.032 Uiso 1 1 calc R . .
C39 C -0.4183(3) -0.41089(17) 0.15690(11) 0.0255(5) Uani 1 1 d . . .
C40 C -0.3306(3) -0.33610(17) 0.19152(10) 0.0254(5) Uani 1 1 d . . .
H33 H -0.2397 -0.3422 0.2074 0.031 Uiso 1 1 calc R . .
C41 C -0.7430(3) -0.3025(2) 0.12026(12) 0.0344(6) Uani 1 1 d . . .
C42 C -0.8456(3) -0.2896(3) 0.16725(14) 0.0441(7) Uani 1 1 d . . .
H34 H -0.8697 -0.3473 0.1889 0.066 Uiso 1 1 calc R . .
H35 H -0.9379 -0.2800 0.1515 0.066 Uiso 1 1 calc R . .
H36 H -0.7948 -0.2332 0.1914 0.066 Uiso 1 1 calc R . .
C43 C -0.7069(4) -0.2113(3) 0.08715(15) 0.0514(9) Uani 1 1 d . . .
H37 H -0.6575 -0.1552 0.1118 0.077 Uiso 1 1 calc R . .
H38 H -0.7998 -0.2023 0.0715 0.077 Uiso 1 1 calc R . .
H39 H -0.6404 -0.2181 0.0570 0.077 Uiso 1 1 calc R . .
C44 C -0.8269(4) -0.3892(3) 0.08188(16) 0.0565(10) Uani 1 1 d . . .
H40 H -0.7649 -0.3960 0.0503 0.085 Uiso 1 1 calc R . .
H41 H -0.9209 -0.3789 0.0683 0.085 Uiso 1 1 calc R . .
H42 H -0.8484 -0.4480 0.1026 0.085 Uiso 1 1 calc R . .
C45 C -0.3743(3) -0.50447(19) 0.14321(12) 0.0330(6) Uani 1 1 d . . .
C46 C -0.3698(4) -0.5211(2) 0.07927(14) 0.0468(8) Uani 1 1 d . . .
H43 H -0.3529 -0.5842 0.0705 0.070 Uiso 1 1 calc R . .
H44 H -0.2884 -0.4704 0.0648 0.070 Uiso 1 1 calc R . .
H45 H -0.4652 -0.5190 0.0622 0.070 Uiso 1 1 calc R . .
C47 C -0.4912(4) -0.5892(2) 0.16514(14) 0.0455(8) Uani 1 1 d . . .
H46 H -0.4624 -0.6488 0.1571 0.068 Uiso 1 1 calc R . .
H47 H -0.5884 -0.5943 0.1471 0.068 Uiso 1 1 calc R . .
H48 H -0.4981 -0.5790 0.2054 0.068 Uiso 1 1 calc R . .
C48 C -0.2208(4) -0.5009(3) 0.1670(2) 0.0682(13) Uani 1 1 d . . .
H49 H -0.2219 -0.4958 0.2077 0.102 Uiso 1 1 calc R . .
H50 H -0.1468 -0.4447 0.1537 0.102 Uiso 1 1 calc R . .
H51 H -0.1945 -0.5599 0.1550 0.102 Uiso 1 1 calc R . .
C49 C 0.4188(3) 0.28732(18) 0.45735(10) 0.0240(5) Uani 1 1 d . . .
C50 C 0.4759(3) 0.20436(18) 0.45325(10) 0.0257(5) Uani 1 1 d . . .
H52 H 0.4272 0.1432 0.4357 0.031 Uiso 1 1 calc R . .
C51 C 0.6130(3) 0.23000(18) 0.47920(10) 0.0265(5) Uani 1 1 d . . .
H53 H 0.6775 0.1898 0.4838 0.032 Uiso 1 1 calc R . .
C52 C 0.6421(3) 0.33017(18) 0.49859(10) 0.0243(5) Uani 1 1 d . . .
C53 C 0.7731(3) 0.38442(18) 0.52695(10) 0.0247(5) Uani 1 1 d . . .
C54 C 0.1970(3) 0.51663(18) 0.45708(10) 0.0250(5) Uani 1 1 d . . .
C55 C 0.0617(3) 0.46053(19) 0.42795(11) 0.0282(5) Uani 1 1 d . . .
H54 H -0.0220 0.4826 0.4179 0.034 Uiso 1 1 calc R . .
C56 C 0.0768(3) 0.37096(19) 0.41777(11) 0.0280(5) Uani 1 1 d . . .
H55 H 0.0056 0.3183 0.3990 0.034 Uiso 1 1 calc R . .
C57 C 0.2200(3) 0.36956(18) 0.44053(10) 0.0250(5) Uani 1 1 d . . .
C58 C 0.2788(3) 0.29026(18) 0.43609(10) 0.0237(5) Uani 1 1 d . . .
C59 C 0.8867(3) 0.33373(19) 0.54617(11) 0.0278(5) Uani 1 1 d . . .
H56 H 0.9888 0.3750 0.5402 0.033 Uiso 1 1 calc R . .
H57 H 0.8729 0.2725 0.5236 0.033 Uiso 1 1 calc R . .
C60 C 0.8710(3) 0.3122(2) 0.60738(11) 0.0319(6) Uani 1 1 d . . .
H58 H 0.7669 0.2742 0.6133 0.038 Uiso 1 1 calc R . .
H59 H 0.8887 0.3740 0.6296 0.038 Uiso 1 1 calc R . .
C61 C 0.9770(4) 0.2571(2) 0.62909(12) 0.0391(7) Uani 1 1 d . . .
H60 H 0.9507 0.1913 0.6110 0.047 Uiso 1 1 calc R . .
H61 H 1.0807 0.2904 0.6195 0.047 Uiso 1 1 calc R . .
C62 C 0.9681(5) 0.2503(3) 0.69168(14) 0.0538(9) Uani 1 1 d . . .
H62 H 1.0045 0.3150 0.7098 0.081 Uiso 1 1 calc R . .
H63 H 1.0299 0.2096 0.7041 0.081 Uiso 1 1 calc R . .
H64 H 0.8640 0.2218 0.7015 0.081 Uiso 1 1 calc R . .
C63 C -0.2867(7) 0.1475(5) 0.3472(3) 0.0297(12) Uani 0.4313(19) 1 d PU A 1
H87 H -0.2097 0.1921 0.3712 0.045 Uiso 0.4313(19) 1 calc PR A 1
H88 H -0.3402 0.0930 0.3685 0.045 Uiso 0.4313(19) 1 calc PR A 1
H89 H -0.3574 0.1813 0.3336 0.045 Uiso 0.4313(19) 1 calc PR A 1
C64 C 0.9834(11) 0.6822(7) 0.7364(4) 0.054(2) Uani 0.4313(19) 1 d PU A 1
H65 H 0.8961 0.6560 0.7107 0.064 Uiso 0.4313(19) 1 calc PR A 1
H66 H 1.0167 0.7531 0.7335 0.064 Uiso 0.4313(19) 1 calc PR A 1
C65 C 0.3323(12) 0.9865(7) 0.3280(3) 0.053(3) Uani 0.4313(19) 1 d PD A 1
H85 H 0.3591 1.0579 0.3296 0.064 Uiso 0.4313(19) 1 calc PR A 1
H86 H 0.2246 0.9623 0.3177 0.064 Uiso 0.4313(19) 1 calc PR A 1
N1 N 0.1390(2) 0.12589(14) 0.30759(8) 0.0225(4) Uani 1 1 d . . .
N2 N -0.0558(2) -0.02890(14) 0.23934(8) 0.0188(4) Uani 1 1 d . . .
N3 N -0.2317(2) -0.09376(16) 0.33365(8) 0.0266(4) Uani 1 1 d . . .
N4 N -0.0373(2) 0.06357(15) 0.40205(8) 0.0231(4) Uani 1 1 d . . .
N5 N 0.5217(2) 0.36335(15) 0.48478(9) 0.0253(4) Uani 1 1 d . . .
N6 N 0.2906(2) 0.45893(15) 0.46490(9) 0.0265(5) Uani 1 1 d . . .
Cl1 Cl 0.9304(8) 0.6551(4) 0.8057(3) 0.0633(12) Uani 0.4313(19) 1 d P A 1
Cl2 Cl 1.1273(3) 0.6324(2) 0.71760(10) 0.0663(7) Uani 0.4313(19) 1 d P A 1
Cl3 Cl 0.4355(3) 0.94679(15) 0.27654(8) 0.0497(5) Uani 0.4313(19) 1 d PD A 1
Cl4 Cl 0.3625(3) 0.94857(13) 0.39337(9) 0.0540(6) Uani 0.4313(19) 1 d PD A 1
O1 O -0.2186(3) 0.11281(15) 0.30152(8) 0.0388(5) Uani 1 1 d U . .
Zn1 Zn -0.06370(3) 0.02730(2) 0.318498(11) 0.02267(9) Uani 1 1 d . A .
Zn2 Zn 0.48581(7) 0.48967(4) 0.51307(2) 0.01938(14) Uani 0.50 1 d P . .
C66 C 0.3241(11) 0.5025(7) 0.6244(3) 0.057(2) Uani 0.50 1 d PDU B 1
H68 H 0.3585 0.5688 0.6126 0.085 Uiso 0.50 1 calc PR B 1
H69 H 0.3476 0.5015 0.6641 0.085 Uiso 0.50 1 calc PR B 1
H70 H 0.2158 0.4782 0.6178 0.085 Uiso 0.50 1 calc PR B 1
O2 O 0.3967(7) 0.4434(4) 0.5938(2) 0.0573(13) Uani 0.50 1 d PDU B 1
C1M C 0.3746(12) 0.9694(7) 0.3123(5) 0.079(3) Uani 0.5687(19) 1 d PDU A 2
H71 H 0.4229 0.9190 0.3207 0.118 Uiso 0.5687(19) 1 calc PR A 2
H72 H 0.3299 0.9566 0.2746 0.118 Uiso 0.5687(19) 1 calc PR A 2
H73 H 0.2965 0.9695 0.3390 0.118 Uiso 0.5687(19) 1 calc PR A 2
O4 O 0.4788(8) 1.0572(5) 0.3156(3) 0.103(2) Uani 0.5687(19) 1 d PDU A 2
H90 H 0.5286 1.0640 0.2866 0.155 Uiso 0.5687(19) 1 calc PR A 2
Cl7 Cl 0.3029(9) 0.5124(7) 0.6526(4) 0.143(3) Uani 0.339(3) 1 d PDU C 7
Cl8 Cl 0.5839(5) 0.4842(3) 0.6752(3) 0.1018(19) Uani 0.339(3) 1 d PDU C 7
C69 C 0.4230(18) 0.4483(17) 0.6331(9) 0.127(8) Uani 0.339(3) 1 d PDU C 7
H74 H 0.4489 0.4590 0.5938 0.153 Uiso 0.339(3) 1 calc PR C 7
H75 H 0.3751 0.3785 0.6364 0.153 Uiso 0.339(3) 1 calc PR C 7
C72 C 0.348(3) 0.4536(18) 0.6762(13) 0.095(10) Uani 0.161(3) 1 d PDU D 6
H76 H 0.3900 0.4517 0.7139 0.113 Uiso 0.161(3) 1 calc PR D 6
H77 H 0.2765 0.3899 0.6663 0.113 Uiso 0.161(3) 1 calc PR D 6
Cl11 Cl 0.4881(14) 0.4774(5) 0.6295(5) 0.092(3) Uani 0.161(3) 1 d PDU D 6
Cl12 Cl 0.2563(14) 0.5425(10) 0.6752(5) 0.113(4) Uani 0.161(3) 1 d PDU D 6
C73 C -0.2022(10) 0.2105(6) 0.3115(4) 0.080(2) Uani 0.5687(19) 1 d PU A 2
H91 H -0.2668 0.2319 0.2853 0.121 Uiso 0.5687(19) 1 calc PR A 2
H92 H -0.0977 0.2464 0.3065 0.121 Uiso 0.5687(19) 1 calc PR A 2
H93 H -0.2303 0.2226 0.3496 0.121 Uiso 0.5687(19) 1 calc PR A 2
C74 C 0.7637(15) 0.475(3) 0.7369(9) 0.092(4) Uani 0.25 1 d PDU E 5
H78 H 0.7362 0.5117 0.7688 0.110 Uiso 0.25 1 calc PR E 5
H79 H 0.7409 0.4061 0.7457 0.110 Uiso 0.25 1 calc PR E 5
Cl13 Cl 0.9508(11) 0.5196(7) 0.7233(4) 0.143(3) Uani 0.25 1 d PDU E 5
Cl14 Cl 0.6645(11) 0.4878(8) 0.6757(5) 0.139(3) Uani 0.25 1 d PDU E 5
C75 C 0.901(3) 0.5860(15) 0.7847(13) 0.100(5) Uani 0.283(5) 1 d PDU F 2
H94 H 0.9610 0.5402 0.7785 0.150 Uiso 0.283(5) 1 calc PR F 2
H95 H 0.8128 0.5678 0.7597 0.150 Uiso 0.283(5) 1 calc PR F 2
H96 H 0.8696 0.5847 0.8233 0.150 Uiso 0.283(5) 1 calc PR F 2
O3 O 0.990(2) 0.6818(12) 0.7739(10) 0.109(5) Uani 0.283(5) 1 d PDU F 2
H97 H 1.0215 0.6820 0.7415 0.163 Uiso 0.283(5) 1 calc PR F 2
Cl16 Cl 0.9081(15) 0.6249(7) 0.7981(5) 0.078(3) Uani 0.285(5) 1 d PDU G 4
Cl15 Cl 0.7113(8) 0.4723(6) 0.7275(3) 0.113(3) Uani 0.285(5) 1 d PDU G 4
C76 C 0.8540(18) 0.5817(10) 0.7305(6) 0.089(4) Uani 0.285(5) 1 d PDU G 4
H83 H 0.9417 0.5719 0.7108 0.106 Uiso 0.285(5) 1 calc PR G 4
H84 H 0.8184 0.6306 0.7111 0.106 Uiso 0.285(5) 1 calc PR G 4

loop_
_atom_site_aniso_label
_atom_site_aniso_U_11
_atom_site_aniso_U_22
_atom_site_aniso_U_33
_atom_site_aniso_U_23
_atom_site_aniso_U_13
_atom_site_aniso_U_12
C1 0.0237(12) 0.0230(11) 0.0191(11) -0.0059(9) -0.0017(9) 0.0021(10)
C2 0.0256(13) 0.0236(12) 0.0247(12) -0.0062(10) -0.0004(10) -0.0024(10)
C3 0.0246(12) 0.0250(12) 0.0225(12) -0.0031(10) 0.0023(10) -0.0013(10)
C4 0.0201(11) 0.0206(11) 0.0190(11) -0.0012(9) 0.0013(9) 0.0010(9)
C5 0.0200(11) 0.0220(11) 0.0160(10) -0.0002(8) 0.0018(9) 0.0048(9)
C6 0.0196(11) 0.0217(11) 0.0161(10) -0.0013(9) 0.0012(8) 0.0052(9)
C7 0.0242(12) 0.0256(12) 0.0184(11) -0.0023(9) 0.0026(9) 0.0033(10)
C8 0.0249(12) 0.0243(11) 0.0182(11) -0.0056(9) -0.0015(9) 0.0030(10)
C9 0.0213(11) 0.0202(11) 0.0191(11) -0.0019(9) -0.0018(9) 0.0045(9)
C10 0.0215(11) 0.0210(11) 0.0212(11) -0.0041(9) -0.0028(9) 0.0013(10)
C11 0.0258(13) 0.0267(12) 0.0222(12) -0.0014(10) 0.0011(10) -0.0004(10)
C12 0.0370(16) 0.0314(14) 0.0295(14) -0.0025(11) 0.0038(12) -0.0112(12)
C13 0.0372(16) 0.0380(15) 0.0263(13) 0.0013(12) 0.0068(12) -0.0112(13)
C14 0.0279(13) 0.0322(13) 0.0226(12) 0.0014(10) 0.0040(10) -0.0031(11)
C15 0.0311(14) 0.0337(13) 0.0200(12) 0.0033(10) 0.0069(10) -0.0006(11)
C16 0.0302(13) 0.0304(12) 0.0168(11) -0.0001(9) 0.0022(10) 0.0077(11)
C17 0.0342(14) 0.0301(13) 0.0166(11) -0.0013(9) 0.0030(10) 0.0083(11)
C18 0.0312(13) 0.0261(12) 0.0178(11) -0.0035(9) -0.0017(10) 0.0089(11)
C19 0.0244(12) 0.0242(11) 0.0186(11) -0.0042(9) -0.0010(9) 0.0067(10)
C20 0.0249(12) 0.0226(11) 0.0185(11) -0.0067(9) -0.0038(9) 0.0033(10)
C21 0.0192(11) 0.0208(11) 0.0172(10) -0.0032(9) 0.0015(9) 0.0012(9)
C22 0.0163(11) 0.0240(11) 0.0197(11) -0.0026(9) 0.0013(9) 0.0033(9)
C23 0.0194(11) 0.0203(11) 0.0178(10) -0.0028(8) -0.0003(9) 0.0017(9)
C24 0.0203(11) 0.0247(11) 0.0184(11) 0.0004(9) 0.0048(9) 0.0035(10)
C25 0.0174(11) 0.0239(11) 0.0226(11) -0.0034(9) 0.0009(9) 0.0042(9)
C26 0.0210(11) 0.0229(11) 0.0190(11) -0.0002(9) -0.0006(9) 0.0035(10)
C27 0.0188(11) 0.0272(12) 0.0192(11) 0.0009(9) 0.0007(9) 0.0045(10)
C28 0.0327(14) 0.0306(13) 0.0283(13) 0.0031(10) 0.0025(11) 0.0122(12)
C29 0.0264(13) 0.0335(13) 0.0206(11) 0.0042(10) 0.0017(10) 0.0059(11)
C30 0.0216(12) 0.0354(13) 0.0224(12) -0.0005(10) -0.0013(10) 0.0044(11)
C31 0.0199(12) 0.0350(13) 0.0268(12) 0.0001(10) 0.0025(10) 0.0112(11)
C32 0.0183(13) 0.0416(16) 0.067(2) -0.0046(15) 0.0015(13) 0.0074(12)
C33 0.0306(15) 0.0414(16) 0.057(2) -0.0137(15) 0.0057(14) 0.0143(13)
C34 0.0350(17) 0.106(3) 0.0438(18) 0.026(2) 0.0086(14) 0.042(2)
C35 0.0209(12) 0.0226(11) 0.0202(11) -0.0016(9) 0.0011(9) -0.0036(10)
C36 0.0247(12) 0.0243(12) 0.0249(12) -0.0034(10) 0.0014(10) 0.0031(10)
C37 0.0202(12) 0.0314(13) 0.0224(12) -0.0022(10) 0.0000(9) 0.0005(10)
C38 0.0228(12) 0.0256(12) 0.0243(12) -0.0046(10) 0.0002(10) -0.0034(10)
C39 0.0257(12) 0.0203(11) 0.0268(12) -0.0005(9) 0.0005(10) 0.0002(10)
C40 0.0226(12) 0.0228(11) 0.0276(12) 0.0015(10) -0.0025(10) 0.0008(10)
C41 0.0219(13) 0.0473(16) 0.0325(14) -0.0045(12) -0.0040(11) 0.0081(12)
C42 0.0271(15) 0.0569(19) 0.0463(18) -0.0055(15) 0.0029(13) 0.0095(14)
C43 0.0303(16) 0.074(2) 0.053(2) 0.0171(18) -0.0032(14) 0.0184(17)
C44 0.0342(17) 0.075(2) 0.059(2) -0.0315(19) -0.0236(16) 0.0196(18)
C45 0.0329(14) 0.0219(12) 0.0414(15) -0.0042(11) -0.0014(12) 0.0037(11)
C46 0.062(2) 0.0346(15) 0.0454(18) -0.0011(13) 0.0168(16) 0.0147(16)
C47 0.061(2) 0.0251(14) 0.0466(18) 0.0011(13) 0.0096(16) 0.0040(14)
C48 0.052(2) 0.0387(18) 0.116(4) -0.025(2) -0.029(2) 0.0221(18)
C49 0.0283(13) 0.0247(12) 0.0176(11) -0.0062(9) -0.0007(9) 0.0062(10)
C50 0.0315(13) 0.0224(11) 0.0210(11) -0.0044(9) -0.0016(10) 0.0050(11)
C51 0.0318(14) 0.0255(12) 0.0237(12) -0.0018(10) -0.0007(10) 0.0109(11)
C52 0.0264(12) 0.0269(12) 0.0197(11) -0.0051(9) -0.0005(9) 0.0085(10)
C53 0.0256(12) 0.0282(12) 0.0212(11) -0.0035(9) -0.0008(10) 0.0098(11)
C54 0.0230(12) 0.0275(12) 0.0235(12) -0.0052(10) -0.0031(10) 0.0068(10)
C55 0.0244(13) 0.0314(13) 0.0279(13) -0.0003(10) -0.0054(10) 0.0069(11)
C56 0.0255(13) 0.0272(12) 0.0272(13) -0.0028(10) -0.0059(10) 0.0015(11)
C57 0.0251(12) 0.0254(12) 0.0215(11) -0.0055(9) -0.0012(10) 0.0032(10)
C58 0.0253(12) 0.0251(12) 0.0179(11) -0.0057(9) -0.0002(9) 0.0036(10)
C59 0.0267(13) 0.0287(13) 0.0284(13) -0.0054(10) -0.0041(10) 0.0095(11)
C60 0.0311(14) 0.0335(14) 0.0322(14) 0.0017(11) -0.0016(11) 0.0108(12)
C61 0.0431(17) 0.0463(17) 0.0328(15) -0.0026(13) -0.0069(13) 0.0219(15)
C62 0.070(2) 0.066(2) 0.0364(17) 0.0030(16) -0.0095(16) 0.037(2)
C63 0.028(3) 0.032(3) 0.034(3) 0.001(2) 0.006(2) 0.015(2)
C64 0.055(5) 0.068(5) 0.047(4) 0.021(4) 0.022(4) 0.026(4)
C65 0.050(5) 0.037(4) 0.073(7) -0.010(4) 0.012(5) 0.013(4)
N1 0.0224(10) 0.0238(10) 0.0172(9) -0.0029(8) 0.0017(8) -0.0001(8)
N2 0.0175(9) 0.0196(9) 0.0159(9) -0.0025(7) 0.0000(7) -0.0001(8)
N3 0.0268(11) 0.0293(11) 0.0185(10) -0.0012(8) 0.0025(8) -0.0010(9)
N4 0.0239(10) 0.0254(10) 0.0160(9) -0.0028(8) 0.0008(8) 0.0008(9)
N5 0.0236(10) 0.0260(10) 0.0254(10) -0.0095(8) -0.0043(8) 0.0074(9)
N6 0.0246(11) 0.0257(10) 0.0277(11) -0.0111(8) -0.0057(9) 0.0067(9)
Cl1 0.066(3) 0.067(3) 0.0620(19) -0.009(2) 0.0002(16) 0.029(2)
Cl2 0.0723(15) 0.0871(17) 0.0589(13) 0.0297(12) 0.0195(11) 0.0492(14)
Cl3 0.0668(13) 0.0523(11) 0.0371(10) 0.0030(8) 0.0054(9) 0.0280(10)
Cl4 0.0677(14) 0.0338(9) 0.0522(11) -0.0051(8) 0.0311(10) -0.0005(9)
O1 0.0479(12) 0.0424(11) 0.0312(10) -0.0005(9) -0.0006(9) 0.0218(10)
Zn1 0.02311(15) 0.02409(15) 0.01503(14) -0.00376(10) 0.00193(10) -0.00257(11)
Zn2 0.0213(3) 0.0188(3) 0.0171(4) -0.0042(3) -0.0022(3) 0.0050(2)
C66 0.049(4) 0.076(4) 0.038(3) -0.004(3) 0.014(3) 0.005(3)
O2 0.082(3) 0.069(3) 0.034(2) 0.012(2) 0.015(2) 0.041(3)
C1M 0.078(5) 0.068(4) 0.097(5) 0.015(4) 0.009(4) 0.029(4)
O4 0.087(4) 0.103(4) 0.128(4) 0.008(3) -0.001(3) 0.039(3)
Cl7 0.097(5) 0.155(6) 0.154(6) -0.027(5) -0.027(5) 0.004(4)
Cl8 0.073(3) 0.0428(17) 0.188(5) 0.028(2) 0.023(3) 0.0074(18)
C69 0.121(10) 0.129(11) 0.118(10) 0.021(8) -0.015(8) 0.010(8)
C72 0.098(14) 0.094(13) 0.096(14) -0.002(9) 0.005(9) 0.034(10)
Cl11 0.128(7) 0.045(3) 0.092(6) 0.004(4) 0.029(6) 0.006(4)
Cl12 0.106(7) 0.129(8) 0.104(7) 0.022(6) -0.019(6) 0.033(6)
C73 0.080(4) 0.063(4) 0.096(4) -0.013(4) -0.024(4) 0.020(3)
C74 0.094(6) 0.084(5) 0.099(5) 0.013(4) 0.007(4) 0.026(4)
Cl13 0.171(5) 0.140(4) 0.131(4) -0.010(4) -0.010(4) 0.068(4)
Cl14 0.141(5) 0.128(5) 0.152(5) 0.021(4) -0.004(4) 0.042(4)
C75 0.105(7) 0.094(7) 0.101(7) 0.013(6) 0.011(6) 0.026(6)
O3 0.100(9) 0.113(9) 0.123(10) 0.018(8) 0.015(8) 0.044(7)
Cl16 0.076(4) 0.078(5) 0.084(5) 0.002(4) 0.013(3) 0.026(4)
Cl15 0.113(4) 0.082(3) 0.128(5) 0.007(3) 0.027(4) -0.001(4)
C76 0.091(5) 0.081(5) 0.096(5) 0.014(4) 0.006(4) 0.026(4)

loop_
_atom_type_symbol
_atom_type_description
_atom_type_scat_dispersion_real
_atom_type_scat_dispersion_imag
_atom_type_scat_source
C C 0.0033 0.0016 'International Tables Vol C Tables 4.2.6.8 and 6.1.1.4'
H H 0.0000 0.0000 'International Tables Vol C Tables 4.2.6.8 and 6.1.1.4'
N N 0.0061 0.0033 'International Tables Vol C Tables 4.2.6.8 and 6.1.1.4'
Zn Zn 0.2839 1.4301 'International Tables Vol C Tables 4.2.6.8 and 6.1.1.4'
O O 0.0106 0.0060 'International Tables Vol C Tables 4.2.6.8 and 6.1.1.4'
Cl Cl 0.1484 0.1585 'International Tables Vol C Tables 4.2.6.8 and 6.1.1.4'

loop_
_geom_angle_atom_site_label_1
_geom_angle_atom_site_label_2
_geom_angle_atom_site_label_3
_geom_angle
_geom_angle_site_symmetry_1
_geom_angle_site_symmetry_3
_geom_angle_publ_flag
N1 C1 C20 125.6(2) . . ?
N1 C1 C2 109.5(2) . . ?
C20 C1 C2 124.9(2) . . ?
C3 C2 C1 107.6(2) . . ?
C3 C2 H1 126.2 . . ?
C1 C2 H1 126.2 . . ?
C2 C3 C4 106.9(2) . . ?
C2 C3 H2 126.6 . . ?
C4 C3 H2 126.6 . . ?
N1 C4 C5 125.5(2) . . ?
N1 C4 C3 109.7(2) . . ?
C5 C4 C3 124.7(2) . . ?
C6 C5 C4 125.1(2) . . ?
C6 C5 C21 117.2(2) . . ?
C4 C5 C21 117.7(2) . . ?
N2 C6 C5 125.8(2) . . ?
N2 C6 C7 109.7(2) . . ?
C5 C6 C7 124.5(2) . . ?
C8 C7 C6 106.9(2) . . ?
C8 C7 H3 126.5 . . ?
C6 C7 H3 126.5 . . ?
C7 C8 C9 107.3(2) . . ?
C7 C8 H4 126.3 . . ?
C9 C8 H4 126.3 . . ?
N2 C9 C10 125.9(2) . . ?
N2 C9 C8 109.8(2) . . ?
C10 C9 C8 124.3(2) . . ?
C11 C10 C9 125.1(2) . . ?
C11 C10 C35 118.0(2) . . ?
C9 C10 C35 116.8(2) . . ?
N3 C11 C10 124.6(2) . . ?
N3 C11 C12 109.7(2) . . ?
C10 C11 C12 125.7(2) . . ?
C13 C12 C11 106.8(2) . . ?
C13 C12 H5 126.6 . . ?
C11 C12 H5 126.6 . . ?
C12 C13 C14 107.3(2) . . ?
C12 C13 H6 126.4 . . ?
C14 C13 H6 126.4 . . ?
N3 C14 C15 124.7(2) . . ?
N3 C14 C13 110.1(2) . . ?
C15 C14 C13 125.3(2) . . ?
C16 C15 C14 127.2(2) . . ?
C16 C15 H7 116.4 . . ?
C14 C15 H7 116.4 . . ?
N4 C16 C15 125.3(2) . . ?
N4 C16 C17 109.9(2) . . ?
C15 C16 C17 124.8(2) . . ?
C18 C17 C16 107.1(2) . . ?
C18 C17 H8 126.4 . . ?
C16 C17 H8 126.4 . . ?
C17 C18 C19 106.8(2) . . ?
C17 C18 H9 126.6 . . ?
C19 C18 H9 126.6 . . ?
N4 C19 C20 125.1(2) . . ?
N4 C19 C18 109.8(2) . . ?
C20 C19 C18 125.2(2) . . ?
C19 C20 C1 125.0(2) . . ?
C19 C20 C58 118.5(2) . . ?
C1 C20 C58 116.3(2) . . ?
C22 C21 C26 119.3(2) . . ?
C22 C21 C5 120.8(2) . . ?
C26 C21 C5 119.9(2) . . ?
C21 C22 C23 121.4(2) . . ?
C21 C22 H10 119.3 . . ?
C23 C22 H10 119.3 . . ?
C24 C23 C22 117.9(2) . . ?
C24 C23 C27 122.8(2) . . ?
C22 C23 C27 119.3(2) . . ?
C23 C24 C25 122.2(2) . . ?
C23 C24 H11 118.9 . . ?
C25 C24 H11 118.9 . . ?
C26 C25 C24 118.0(2) . . ?
C26 C25 C31 122.3(2) . . ?
C24 C25 C31 119.7(2) . . ?
C25 C26 C21 121.2(2) . . ?
C25 C26 H12 119.4 . . ?
C21 C26 H12 119.4 . . ?
C29 C27 C28 108.2(2) . . ?
C29 C27 C23 112.3(2) . . ?
C28 C27 C23 109.81(19) . . ?
C29 C27 C30 108.3(2) . . ?
C28 C27 C30 109.6(2) . . ?
C23 C27 C30 108.6(2) . . ?
C27 C28 H13 109.5 . . ?
C27 C28 H14 109.5 . . ?
H13 C28 H14 109.5 . . ?
C27 C28 H15 109.5 . . ?
H13 C28 H15 109.5 . . ?
H14 C28 H15 109.5 . . ?
C27 C29 H16 109.5 . . ?
C27 C29 H17 109.5 . . ?
H16 C29 H17 109.5 . . ?
C27 C29 H18 109.5 . . ?
H16 C29 H18 109.5 . . ?
H17 C29 H18 109.5 . . ?
C27 C30 H19 109.5 . . ?
C27 C30 H20 109.5 . . ?
H19 C30 H20 109.5 . . ?
C27 C30 H21 109.5 . . ?
H19 C30 H21 109.5 . . ?
H20 C30 H21 109.5 . . ?
C34 C31 C32 107.9(3) . . ?
C34 C31 C33 109.4(3) . . ?
C32 C31 C33 108.4(2) . . ?
C34 C31 C25 112.1(2) . . ?
C32 C31 C25 109.5(2) . . ?
C33 C31 C25 109.6(2) . . ?
C31 C32 H22 109.5 . . ?
C31 C32 H23 109.5 . . ?
H22 C32 H23 109.5 . . ?
C31 C32 H24 109.5 . . ?
H22 C32 H24 109.5 . . ?
H23 C32 H24 109.5 . . ?
C31 C33 H25 109.5 . . ?
C31 C33 H26 109.5 . . ?
H25 C33 H26 109.5 . . ?
C31 C33 H27 109.5 . . ?
H25 C33 H27 109.5 . . ?
H26 C33 H27 109.5 . . ?
C31 C34 H28 109.5 . . ?
C31 C34 H29 109.5 . . ?
H28 C34 H29 109.5 . . ?
C31 C34 H30 109.5 . . ?
H28 C34 H30 109.5 . . ?
H29 C34 H30 109.5 . . ?
C36 C35 C40 120.1(2) . . ?
C36 C35 C10 119.7(2) . . ?
C40 C35 C10 120.2(2) . . ?
C35 C36 C37 120.9(2) . . ?
C35 C36 H31 119.5 . . ?
C37 C36 H31 119.5 . . ?
C38 C37 C36 117.8(2) . . ?
C38 C37 C41 123.1(2) . . ?
C36 C37 C41 119.2(2) . . ?
C37 C38 C39 122.6(2) . . ?
C37 C38 H32 118.7 . . ?
C39 C38 H32 118.7 . . ?
C40 C39 C38 117.9(2) . . ?
C40 C39 C45 122.5(2) . . ?
C38 C39 C45 119.7(2) . . ?
C35 C40 C39 120.8(2) . . ?
C35 C40 H33 119.6 . . ?
C39 C40 H33 119.6 . . ?
C42 C41 C43 108.3(3) . . ?
C42 C41 C37 109.3(2) . . ?
C43 C41 C37 109.6(2) . . ?
C42 C41 C44 108.5(3) . . ?
C43 C41 C44 109.0(3) . . ?
C37 C41 C44 112.0(2) . . ?
C41 C42 H34 109.5 . . ?
C41 C42 H35 109.5 . . ?
H34 C42 H35 109.5 . . ?
C41 C42 H36 109.5 . . ?
H34 C42 H36 109.5 . . ?
H35 C42 H36 109.5 . . ?
C41 C43 H37 109.5 . . ?
C41 C43 H38 109.5 . . ?
H37 C43 H38 109.5 . . ?
C41 C43 H39 109.5 . . ?
H37 C43 H39 109.5 . . ?
H38 C43 H39 109.5 . . ?
C41 C44 H40 109.5 . . ?
C41 C44 H41 109.5 . . ?
H40 C44 H41 109.5 . . ?
C41 C44 H42 109.5 . . ?
H40 C44 H42 109.5 . . ?
H41 C44 H42 109.5 . . ?
C48 C45 C47 110.0(3) . . ?
C48 C45 C39 112.4(2) . . ?
C47 C45 C39 109.3(2) . . ?
C48 C45 C46 107.2(3) . . ?
C47 C45 C46 108.2(2) . . ?
C39 C45 C46 109.5(2) . . ?
C45 C46 H43 109.5 . . ?
C45 C46 H44 109.5 . . ?
H43 C46 H44 109.5 . . ?
C45 C46 H45 109.5 . . ?
H43 C46 H45 109.5 . . ?
H44 C46 H45 109.5 . . ?
C45 C47 H46 109.5 . . ?
C45 C47 H47 109.5 . . ?
H46 C47 H47 109.5 . . ?
C45 C47 H48 109.5 . . ?
H46 C47 H48 109.5 . . ?
H47 C47 H48 109.5 . . ?
C45 C48 H49 109.5 . . ?
C45 C48 H50 109.5 . . ?
H49 C48 H50 109.5 . . ?
C45 C48 H51 109.5 . . ?
H49 C48 H51 109.5 . . ?
H50 C48 H51 109.5 . . ?
N5 C49 C58 125.2(2) . . ?
N5 C49 C50 110.0(2) . . ?
C58 C49 C50 124.8(2) . . ?
C51 C50 C49 107.0(2) . . ?
C51 C50 H52 126.5 . . ?
C49 C50 H52 126.5 . . ?
C50 C51 C52 107.1(2) . . ?
C50 C51 H53 126.5 . . ?
C52 C51 H53 126.5 . . ?
N5 C52 C53 125.6(2) . . ?
N5 C52 C51 109.4(2) . . ?
C53 C52 C51 125.0(2) . . ?
C52 C53 C54 124.2(2) . 2_666 ?
C52 C53 C59 119.1(2) . . ?
C54 C53 C59 116.5(2) 2_666 . ?
N6 C54 C53 126.5(2) . 2_666 ?
N6 C54 C55 109.2(2) . . ?
C53 C54 C55 124.3(2) 2_666 . ?
C56 C55 C54 107.1(2) . . ?
C56 C55 H54 126.5 . . ?
C54 C55 H54 126.5 . . ?
C55 C56 C57 107.6(2) . . ?
C55 C56 H55 126.2 . . ?
C57 C56 H55 126.2 . . ?
N6 C57 C58 126.1(2) . . ?
N6 C57 C56 109.3(2) . . ?
C58 C57 C56 124.5(2) . . ?
C57 C58 C49 125.7(2) . . ?
C57 C58 C20 115.8(2) . . ?
C49 C58 C20 118.4(2) . . ?
C53 C59 C60 111.6(2) . . ?
C53 C59 H56 109.3 . . ?
C60 C59 H56 109.3 . . ?
C53 C59 H57 109.3 . . ?
C60 C59 H57 109.3 . . ?
H56 C59 H57 108.0 . . ?
C59 C60 C61 114.6(2) . . ?
C59 C60 H58 108.6 . . ?
C61 C60 H58 108.6 . . ?
C59 C60 H59 108.6 . . ?
C61 C60 H59 108.6 . . ?
H58 C60 H59 107.6 . . ?
C62 C61 C60 111.1(3) . . ?
C62 C61 H60 109.4 . . ?
C60 C61 H60 109.4 . . ?
C62 C61 H61 109.4 . . ?
C60 C61 H61 109.4 . . ?
H60 C61 H61 108.0 . . ?
C61 C62 H62 109.5 . . ?
C61 C62 H63 109.5 . . ?
H62 C62 H63 109.5 . . ?
C61 C62 H64 109.5 . . ?
H62 C62 H64 109.5 . . ?
H63 C62 H64 109.5 . . ?
O1 C63 H87 109.5 . . ?
O1 C63 H88 109.5 . . ?
O1 C63 H89 109.5 . . ?
Cl2 C64 Cl1 110.4(6) . . ?
Cl2 C64 H65 109.6 . . ?
Cl1 C64 H65 109.6 . . ?
Cl2 C64 H66 109.6 . . ?
Cl1 C64 H66 109.6 . . ?
H65 C64 H66 108.1 . . ?
Cl4 C65 Cl3 113.2(6) . . ?
Cl4 C65 H85 108.9 . . ?
Cl3 C65 H85 108.9 . . ?
Cl4 C65 H86 108.9 . . ?
Cl3 C65 H86 108.9 . . ?
H85 C65 H86 107.8 . . ?
C4 N1 C1 106.3(2) . . ?
C4 N1 Zn1 126.52(15) . . ?
C1 N1 Zn1 126.71(17) . . ?
C9 N2 C6 106.31(19) . . ?
C9 N2 Zn1 126.84(16) . . ?
C6 N2 Zn1 126.68(15) . . ?
C14 N3 C11 106.1(2) . . ?
C14 N3 Zn1 126.00(17) . . ?
C11 N3 Zn1 127.75(17) . . ?
C16 N4 C19 106.4(2) . . ?
C16 N4 Zn1 125.08(17) . . ?
C19 N4 Zn1 127.69(17) . . ?
C52 N5 C49 106.5(2) . . ?
C52 N5 Zn2 126.09(16) . . ?
C49 N5 Zn2 126.31(17) . . ?
C52 N5 Zn2 126.92(17) . 2_666 ?
C49 N5 Zn2 125.04(16) . 2_666 ?
Zn2 N5 Zn2 20.03(3) . 2_666 ?
C54 N6 C57 106.8(2) . . ?
C54 N6 Zn2 124.15(17) . 2_666 ?
C57 N6 Zn2 126.62(17) . 2_666 ?
C54 N6 Zn2 128.13(16) . . ?
C57 N6 Zn2 124.54(17) . . ?
Zn2 N6 Zn2 20.43(3) 2_666 . ?
C73 O1 C63 58.9(5) . . ?
C73 O1 Zn1 130.0(4) . . ?
C63 O1 Zn1 118.0(3) . . ?
N2 Zn1 N4 166.07(8) . . ?
N2 Zn1 N3 88.66(8) . . ?
N4 Zn1 N3 90.15(8) . . ?
N2 Zn1 N1 89.26(8) . . ?
N4 Zn1 N1 88.37(8) . . ?
N3 Zn1 N1 165.25(9) . . ?
N2 Zn1 O1 97.89(8) . . ?
N4 Zn1 O1 96.04(8) . . ?
N3 Zn1 O1 93.46(9) . . ?
N1 Zn1 O1 101.29(9) . . ?
Zn2 Zn2 N5 88.44(12) 2_666 . ?
Zn2 Zn2 N6 80.61(12) 2_666 2_666 ?
N5 Zn2 N6 89.48(9) . 2_666 ?
Zn2 Zn2 N6 78.96(12) 2_666 . ?
N5 Zn2 N6 89.97(9) . . ?
N6 Zn2 N6 159.57(3) 2_666 . ?
Zn2 Zn2 N5 71.53(11) 2_666 2_666 ?
N5 Zn2 N5 159.97(3) . 2_666 ?
N6 Zn2 N5 87.29(9) 2_666 2_666 ?
N6 Zn2 N5 86.27(8) . 2_666 ?
Zn2 Zn2 O2 173.66(18) 2_666 . ?
N5 Zn2 O2 97.90(15) . . ?
N6 Zn2 O2 99.55(18) 2_666 . ?
N6 Zn2 O2 100.75(18) . . ?
N5 Zn2 O2 102.13(15) 2_666 . ?
C66 O2 Zn2 118.4(5) . . ?
O4 C1M H71 109.5 . . ?
O4 C1M H72 109.5 . . ?
H71 C1M H72 109.5 . . ?
O4 C1M H73 109.5 . . ?
H71 C1M H73 109.5 . . ?
H72 C1M H73 109.5 . . ?
C1M O4 H90 109.5 . . ?
Cl7 C69 Cl8 109.6(8) . . ?
Cl7 C69 H74 109.8 . . ?
Cl8 C69 H74 109.8 . . ?
Cl7 C69 H75 109.8 . . ?
Cl8 C69 H75 109.8 . . ?
H74 C69 H75 108.2 . . ?
Cl11 C72 Cl12 109.1(9) . . ?
Cl11 C72 H76 109.9 . . ?
Cl12 C72 H76 109.9 . . ?
Cl11 C72 H77 109.9 . . ?
Cl12 C72 H77 109.9 . . ?
H76 C72 H77 108.3 . . ?
O1 C73 H91 109.5 . . ?
O1 C73 H92 109.5 . . ?
H91 C73 H92 109.5 . . ?
O1 C73 H93 109.5 . . ?
H91 C73 H93 109.5 . . ?
H92 C73 H93 109.5 . . ?
Cl13 C74 Cl14 105.9(8) . . ?
Cl13 C74 H78 110.6 . . ?
Cl14 C74 H78 110.6 . . ?
Cl13 C74 H79 110.6 . . ?
Cl14 C74 H79 110.6 . . ?
H78 C74 H79 108.7 . . ?
O3 C75 H94 109.5 . . ?
O3 C75 H95 109.5 . . ?
H94 C75 H95 109.5 . . ?
O3 C75 H96 109.5 . . ?
H94 C75 H96 109.5 . . ?
H95 C75 H96 109.5 . . ?
C75 O3 H97 109.5 . . ?
Cl16 C76 Cl15 112.5(9) . . ?
Cl16 C76 H83 109.1 . . ?
Cl15 C76 H83 109.1 . . ?
Cl16 C76 H84 109.1 . . ?
Cl15 C76 H84 109.1 . . ?
H83 C76 H84 107.8 . . ?

loop_
_geom_bond_atom_site_label_1
_geom_bond_atom_site_label_2
_geom_bond_distance
_geom_bond_site_symmetry_2
_geom_bond_publ_flag
C1 N1 1.378(3) . ?
C1 C20 1.409(3) . ?
C1 C2 1.437(4) . ?
C2 C3 1.351(3) . ?
C2 H1 0.9500 . ?
C3 C4 1.442(3) . ?
C3 H2 0.9500 . ?
C4 N1 1.375(3) . ?
C4 C5 1.406(3) . ?
C5 C6 1.399(3) . ?
C5 C21 1.496(3) . ?
C6 N2 1.378(3) . ?
C6 C7 1.442(3) . ?
C7 C8 1.353(4) . ?
C7 H3 0.9500 . ?
C8 C9 1.438(3) . ?
C8 H4 0.9500 . ?
C9 N2 1.374(3) . ?
C9 C10 1.403(3) . ?
C10 C11 1.400(3) . ?
C10 C35 1.508(3) . ?
C11 N3 1.378(3) . ?
C11 C12 1.446(4) . ?
C12 C13 1.350(4) . ?
C12 H5 0.9500 . ?
C13 C14 1.437(4) . ?
C13 H6 0.9500 . ?
C14 N3 1.371(3) . ?
C14 C15 1.392(4) . ?
C15 C16 1.390(4) . ?
C15 H7 0.9500 . ?
C16 N4 1.371(3) . ?
C16 C17 1.437(3) . ?
C17 C18 1.359(4) . ?
C17 H8 0.9500 . ?
C18 C19 1.441(3) . ?
C18 H9 0.9500 . ?
C19 N4 1.374(3) . ?
C19 C20 1.394(4) . ?
C20 C58 1.509(3) . ?
C21 C22 1.386(3) . ?
C21 C26 1.398(3) . ?
C22 C23 1.395(3) . ?
C22 H10 0.9500 . ?
C23 C24 1.390(3) . ?
C23 C27 1.538(3) . ?
C24 C25 1.406(3) . ?
C24 H11 0.9500 . ?
C25 C26 1.383(3) . ?
C25 C31 1.537(3) . ?
C26 H12 0.9500 . ?
C27 C29 1.531(3) . ?
C27 C28 1.532(3) . ?
C27 C30 1.539(3) . ?
C28 H13 0.9800 . ?
C28 H14 0.9800 . ?
C28 H15 0.9800 . ?
C29 H16 0.9800 . ?
C29 H17 0.9800 . ?
C29 H18 0.9800 . ?
C30 H19 0.9800 . ?
C30 H20 0.9800 . ?
C30 H21 0.9800 . ?
C31 C34 1.520(4) . ?
C31 C32 1.526(4) . ?
C31 C33 1.535(4) . ?
C32 H22 0.9800 . ?
C32 H23 0.9800 . ?
C32 H24 0.9800 . ?
C33 H25 0.9800 . ?
C33 H26 0.9800 . ?
C33 H27 0.9800 . ?
C34 H28 0.9800 . ?
C34 H29 0.9800 . ?
C34 H30 0.9800 . ?
C35 C36 1.381(3) . ?
C35 C40 1.391(3) . ?
C36 C37 1.398(3) . ?
C36 H31 0.9500 . ?
C37 C38 1.390(4) . ?
C37 C41 1.536(4) . ?
C38 C39 1.399(4) . ?
C38 H32 0.9500 . ?
C39 C40 1.391(3) . ?
C39 C45 1.536(4) . ?
C40 H33 0.9500 . ?
C41 C42 1.530(4) . ?
C41 C43 1.532(5) . ?
C41 C44 1.537(4) . ?
C42 H34 0.9800 . ?
C42 H35 0.9800 . ?
C42 H36 0.9800 . ?
C43 H37 0.9800 . ?
C43 H38 0.9800 . ?
C43 H39 0.9800 . ?
C44 H40 0.9800 . ?
C44 H41 0.9800 . ?
C44 H42 0.9800 . ?
C45 C48 1.517(4) . ?
C45 C47 1.519(4) . ?
C45 C46 1.552(4) . ?
C46 H43 0.9800 . ?
C46 H44 0.9800 . ?
C46 H45 0.9800 . ?
C47 H46 0.9800 . ?
C47 H47 0.9800 . ?
C47 H48 0.9800 . ?
C48 H49 0.9800 . ?
C48 H50 0.9800 . ?
C48 H51 0.9800 . ?
C49 N5 1.376(3) . ?
C49 C58 1.404(3) . ?
C49 C50 1.435(3) . ?
C50 C51 1.359(4) . ?
C50 H52 0.9500 . ?
C51 C52 1.448(3) . ?
C51 H53 0.9500 . ?
C52 N5 1.374(3) . ?
C52 C53 1.402(4) . ?
C53 C54 1.410(3) 2_666 ?
C53 C59 1.518(3) . ?
C54 N6 1.375(3) . ?
C54 C53 1.410(3) 2_666 ?
C54 C55 1.446(3) . ?
C55 C56 1.348(4) . ?
C55 H54 0.9500 . ?
C56 C57 1.438(3) . ?
C56 H55 0.9500 . ?
C57 N6 1.375(3) . ?
C57 C58 1.396(3) . ?
C59 C60 1.524(4) . ?
C59 H56 0.9900 . ?
C59 H57 0.9900 . ?
C60 C61 1.525(4) . ?
C60 H58 0.9900 . ?
C60 H59 0.9900 . ?
C61 C62 1.519(4) . ?
C61 H60 0.9900 . ?
C61 H61 0.9900 . ?
C62 H62 0.9800 . ?
C62 H63 0.9800 . ?
C62 H64 0.9800 . ?
C63 O1 1.416(6) . ?
C63 H87 0.9800 . ?
C63 H88 0.9800 . ?
C63 H89 0.9800 . ?
C64 Cl2 1.739(9) . ?
C64 Cl1 1.780(11) . ?
C64 H65 0.9900 . ?
C64 H66 0.9900 . ?
C65 Cl4 1.735(8) . ?
C65 Cl3 1.749(7) . ?
C65 H85 0.9900 . ?
C65 H86 0.9900 . ?
N1 Zn1 2.057(2) . ?
N2 Zn1 2.047(2) . ?
N3 Zn1 2.053(2) . ?
N4 Zn1 2.050(2) . ?
N5 Zn2 2.028(2) . ?
N5 Zn2 2.138(2) 2_666 ?
N6 Zn2 2.059(2) 2_666 ?
N6 Zn2 2.070(2) . ?
O1 C73 1.384(8) . ?
O1 Zn1 2.182(2) . ?
Zn2 Zn2 0.7323(10) 2_666 ?
Zn2 N6 2.059(2) 2_666 ?
Zn2 N5 2.138(2) 2_666 ?
Zn2 O2 2.190(5) . ?
C66 O2 1.412(8) . ?
C66 H68 0.9800 . ?
C66 H69 0.9800 . ?
C66 H70 0.9800 . ?
C1M O4 1.367(11) . ?
C1M H71 0.9800 . ?
C1M H72 0.9800 . ?
C1M H73 0.9800 . ?
O4 H90 0.8400 . ?
Cl7 C69 1.691(10) . ?
Cl8 C69 1.736(10) . ?
C69 H74 0.9900 . ?
C69 H75 0.9900 . ?
C72 Cl11 1.713(10) . ?
C72 Cl12 1.722(10) . ?
C72 H76 0.9900 . ?
C72 H77 0.9900 . ?
C73 H91 0.9800 . ?
C73 H92 0.9800 . ?
C73 H93 0.9800 . ?
C74 Cl13 1.727(10) . ?
C74 Cl14 1.774(10) . ?
C74 H78 0.9900 . ?
C74 H79 0.9900 . ?
C75 O3 1.441(10) . ?
C75 H94 0.9800 . ?
C75 H95 0.9800 . ?
C75 H96 0.9800 . ?
O3 H97 0.8400 . ?
Cl16 C76 1.733(10) . ?
Cl15 C76 1.760(10) . ?
C76 H83 0.9900 . ?
C76 H84 0.9900 . ?
